data_4106237
loop_
_publ_author_name
'Joobeom Seo'
'Charlotte Bonneau'
'Ryotaro Matsuda'
'Masaki Takata'
'Susumu Kitagawa'

_publ_section_title
;
 Soft Secondary Building Unit: Dynamic Bond Rearrangement on Multinuclear
 Core of Porous Coordination Polymers in Gas Media
;
_journal_name_full 'Journal of the American Chemical Society'
_journal_page_first 9005
_journal_page_last 9013
_journal_paper_doi 10.1021/ja201484s
_journal_volume 133
_journal_year 2011
_chemical_formula_sum 'C32 H18 F2 N2 O8 Zn2'
_chemical_formula_weight 727.22
_chemical_name_systematic
; 
 ? 
;
_space_group_IT_number 2
_symmetry_cell_setting triclinic
_symmetry_space_group_name_Hall '-P 1'
_symmetry_space_group_name_H-M 'P -1'
_atom_sites_solution_hydrogens geom
_atom_sites_solution_primary direct
_atom_sites_solution_secondary difmap
_audit_creation_method SHELXTL
_cell_angle_alpha 79.28(3)
_cell_angle_beta 83.75(3)
_cell_angle_gamma 84.50(3)
_cell_formula_units_Z 2
_cell_length_a 10.865(2)
_cell_length_b 10.960(2)
_cell_length_c 15.272(3)
_cell_measurement_reflns_used 4731
_cell_measurement_temperature 93.15
_cell_measurement_theta_max 27.4855
_cell_measurement_theta_min 3.0258
_cell_volume 1770.9(6)
_computing_structure_refinement 'SHELXL-97 (Sheldrick, 1997)'
_computing_structure_solution 'SHELXS-97 (Sheldrick, 1990)'
_diffrn_ambient_temperature 93.15
_diffrn_detector_area_resol_mean 28.5714
_diffrn_measured_fraction_theta_full 0.942
_diffrn_measured_fraction_theta_max 0.942
_diffrn_measurement_device_type Confocal
_diffrn_measurement_method dtprofit.ref
_diffrn_radiation_monochromator graphite
_diffrn_radiation_source 'Rotating Anode'
_diffrn_radiation_type MoK\a
_diffrn_radiation_wavelength 0.710747
_diffrn_reflns_av_R_equivalents 0.0821
_diffrn_reflns_av_sigmaI/netI 0.1348
_diffrn_reflns_limit_h_max 14
_diffrn_reflns_limit_h_min -14
_diffrn_reflns_limit_k_max 12
_diffrn_reflns_limit_k_min -14
_diffrn_reflns_limit_l_max 19
_diffrn_reflns_limit_l_min -19
_diffrn_reflns_number 13894
_diffrn_reflns_theta_full 27.58
_diffrn_reflns_theta_max 27.58
_diffrn_reflns_theta_min 3.03
_exptl_absorpt_coefficient_mu 1.412
_exptl_absorpt_correction_T_max 1.0000
_exptl_absorpt_correction_T_min 0.7671
_exptl_absorpt_correction_type empirical
_exptl_absorpt_process_details 'Jacobson, R. (1998) Private commu1nication'
_exptl_crystal_colour colorless
_exptl_crystal_density_diffrn 1.364
_exptl_crystal_description Block
_exptl_crystal_F_000 732
_exptl_crystal_size_max 0.2
_exptl_crystal_size_mid 0.1
_exptl_crystal_size_min 0.1
_platon_squeeze_details
;
;
_refine_diff_density_max 2.088
_refine_diff_density_min -1.232
_refine_diff_density_rms 0.177
_refine_ls_extinction_method none
_refine_ls_goodness_of_fit_ref 1.008
_refine_ls_hydrogen_treatment constr
_refine_ls_matrix_type full
_refine_ls_number_parameters 415
_refine_ls_number_reflns 7719
_refine_ls_number_restraints 0
_refine_ls_restrained_S_all 1.008
_refine_ls_R_factor_all 0.1457
_refine_ls_R_factor_gt 0.0945
_refine_ls_shift/su_max 0.001
_refine_ls_shift/su_mean 0.000
_refine_ls_structure_factor_coef Fsqd
_refine_ls_weighting_details 'calc w=1/[\s^2^(Fo^2^)+(0.1394P)^2^+0.0000P] where P=(Fo^2^+2Fc^2^)/3'
_refine_ls_weighting_scheme calc
_refine_ls_wR_factor_gt 0.2363
_refine_ls_wR_factor_ref 0.2758
_reflns_number_gt 4325
_reflns_number_total 7719
_reflns_threshold_expression >2sigma(I)
_cod_data_source_file ja201484s_si_002_3.cif
_cod_data_source_block compound2b
_cod_database_code 4106237

loop_
_symmetry_equiv_pos_as_xyz
'x, y, z'
'-x, -y, -z'

loop_
_atom_site_label
_atom_site_type_symbol
_atom_site_fract_x
_atom_site_fract_y
_atom_site_fract_z
_atom_site_U_iso_or_equiv
_atom_site_adp_type
_atom_site_occupancy
_atom_site_symmetry_multiplicity
_atom_site_calc_flag
_atom_site_refinement_flags
Zn1 Zn 0.04628(7) 0.15829(7) 1.30364(5) 0.0237(3) Uani 1 1 d .
Zn2 Zn 0.05462(7) 0.21235(7) 1.10297(5) 0.0228(3) Uani 1 1 d .
O1 O 0.0472(5) 0.3482(4) 1.2767(3) 0.0262(11) Uani 1 1 d .
O2 O 0.0549(4) 0.3884(4) 1.1248(3) 0.0244(11) Uani 1 1 d .
O3 O 0.0478(5) 1.0221(4) 1.1318(3) 0.0272(12) Uani 1 1 d .
O4 O 0.0465(4) 0.9802(4) 1.2835(3) 0.0256(11) Uani 1 1 d .
O5 O 0.2329(4) 0.1454(5) 1.3131(3) 0.0282(12) Uani 1 1 d .
O6 O 0.2251(4) 0.1786(5) 1.1641(3) 0.0281(12) Uani 1 1 d .
O7 O 0.8678(5) 0.2281(5) 1.0918(3) 0.0281(11) Uani 1 1 d .
O8 O 0.8749(4) 0.1918(5) 1.2402(3) 0.0263(11) Uani 1 1 d .
N1 N 0.1547(5) 0.2209(5) 0.9802(4) 0.0221(13) Uani 1 1 d .
N2 N 0.9395(5) 0.1451(5) 0.4236(4) 0.0243(13) Uani 1 1 d .
F1 F 0.4927(4) 0.1008(5) 0.5452(3) 0.0414(12) Uani 1 1 d .
F2 F 0.3055(4) 0.1245(4) 0.6710(3) 0.0376(11) Uani 1 1 d .
C1 C 0.0529(7) 0.5568(6) 1.2023(5) 0.0258(16) Uani 1 1 d .
C2 C 0.0967(7) 0.6372(7) 1.1269(5) 0.0312(18) Uani 1 1 d .
H2B H 0.1265 0.6061 1.0753 0.037 Uiso 1 1 calc R
C3 C 0.0967(7) 0.7662(6) 1.1273(5) 0.0258(16) Uani 1 1 d .
H3A H 0.1272 0.8195 1.0765 0.031 Uiso 1 1 calc R
C4 C 0.0505(7) 0.8133(7) 1.2048(5) 0.0270(16) Uani 1 1 d .
C5 C 0.0059(6) 0.7305(6) 1.2821(5) 0.0266(16) Uani 1 1 d .
H5A H -0.0233 0.7604 1.3342 0.032 Uiso 1 1 calc R
C6 C 0.0061(7) 0.6046(7) 1.2793(5) 0.0282(17) Uani 1 1 d .
H6A H -0.0253 0.5509 1.3296 0.034 Uiso 1 1 calc R
C7 C 0.0521(6) 0.4204(6) 1.2010(5) 0.0210(14) Uani 1 1 d .
C8 C 0.0487(6) 0.9475(6) 1.2084(5) 0.0229(15) Uani 1 1 d .
C9 C 0.4212(6) 0.1805(6) 1.2191(5) 0.0246(16) Uani 1 1 d .
C10 C 0.4802(7) 0.2022(7) 1.1291(5) 0.0291(17) Uani 1 1 d .
H10A H 0.4331 0.2080 1.0809 0.035 Uiso 1 1 calc R
C11 C 0.6083(6) 0.2145(7) 1.1138(5) 0.0277(16) Uani 1 1 d .
H11A H 0.6466 0.2298 1.0558 0.033 Uiso 1 1 calc R
C12 C 0.6789(7) 0.2033(7) 1.1887(5) 0.0286(17) Uani 1 1 d .
C13 C 0.6203(7) 0.1836(7) 1.2757(5) 0.0266(16) Uani 1 1 d .
H13A H 0.6667 0.1789 1.3241 0.032 Uiso 1 1 calc R
C14 C 0.4931(6) 0.1710(7) 1.2904(5) 0.0281(17) Uani 1 1 d .
H14A H 0.4557 0.1561 1.3487 0.034 Uiso 1 1 calc R
C15 C 0.2829(7) 0.1675(6) 1.2323(6) 0.0300(17) Uani 1 1 d .
C16 C 0.8169(6) 0.2085(6) 1.1734(5) 0.0217(15) Uani 1 1 d .
C17 C 0.2227(7) 0.3189(7) 0.9459(5) 0.0318(17) Uani 1 1 d .
H17A H 0.2093 0.3896 0.9722 0.038 Uiso 1 1 calc R
C18 C 0.3116(8) 0.3187(8) 0.8735(5) 0.0366(19) Uani 1 1 d .
H18A H 0.3560 0.3881 0.8515 0.044 Uiso 1 1 calc R
C19 C 0.3330(6) 0.2128(7) 0.8343(5) 0.0269(16) Uani 1 1 d .
C20 C 0.2603(7) 0.1120(7) 0.8683(5) 0.0280(17) Uani 1 1 d .
H20A H 0.2703 0.0407 0.8426 0.034 Uiso 1 1 calc R
C21 C 0.1739(7) 0.1206(7) 0.9406(5) 0.0309(18) Uani 1 1 d .
H21A H 0.1267 0.0533 0.9630 0.037 Uiso 1 1 calc R
C22 C 0.4350(7) 0.2032(7) 0.7615(5) 0.0321(18) Uani 1 1 d .
C23 C 0.5546(8) 0.2374(9) 0.7702(5) 0.042(2) Uani 1 1 d .
H23A H 0.5682 0.2691 0.8204 0.050 Uiso 1 1 calc R
C24 C 0.6535(8) 0.2241(9) 0.7040(5) 0.042(2) Uani 1 1 d .
H24A H 0.7310 0.2488 0.7108 0.050 Uiso 1 1 calc R
C25 C 0.6371(7) 0.1736(7) 0.6268(5) 0.0315(18) Uani 1 1 d .
C26 C 0.5158(7) 0.1419(7) 0.6191(5) 0.0310(17) Uani 1 1 d .
C27 C 0.4200(7) 0.1568(7) 0.6841(5) 0.0307(17) Uani 1 1 d .
C28 C 0.7405(7) 0.1607(8) 0.5569(5) 0.0311(17) Uani 1 1 d .
C29 C 0.8273(7) 0.2507(8) 0.5366(5) 0.0326(18) Uani 1 1 d .
H29A H 0.8206 0.3167 0.5677 0.039 Uiso 1 1 calc R
C30 C 0.9238(7) 0.2412(8) 0.4694(5) 0.0316(18) Uani 1 1 d .
H30A H 0.9794 0.3029 0.4556 0.038 Uiso 1 1 calc R
C31 C 0.8614(7) 0.0566(7) 0.4466(5) 0.0271(16) Uani 1 1 d .
H31A H 0.8746 -0.0123 0.4183 0.032 Uiso 1 1 calc R
C32 C 0.7593(7) 0.0607(6) 0.5118(5) 0.0243(15) Uani 1 1 d .
H32A H 0.7054 -0.0026 0.5243 0.029 Uiso 1 1 calc R

loop_
_atom_site_aniso_label
_atom_site_aniso_U_11
_atom_site_aniso_U_22
_atom_site_aniso_U_33
_atom_site_aniso_U_23
_atom_site_aniso_U_13
_atom_site_aniso_U_12
Zn1 0.0234(5) 0.0234(5) 0.0229(5) -0.0040(3) 0.0062(3) -0.0038(3)
Zn2 0.0231(5) 0.0228(5) 0.0213(5) -0.0045(3) 0.0058(3) -0.0043(3)
O1 0.027(3) 0.025(3) 0.025(3) -0.005(2) 0.004(2) -0.001(2)
O2 0.029(3) 0.025(3) 0.020(3) -0.006(2) -0.003(2) -0.003(2)
O3 0.040(3) 0.014(2) 0.027(3) -0.007(2) 0.006(2) -0.004(2)
O4 0.026(3) 0.018(2) 0.031(3) -0.002(2) 0.006(2) -0.008(2)
O5 0.020(3) 0.035(3) 0.028(3) -0.004(2) 0.007(2) -0.006(2)
O6 0.010(2) 0.034(3) 0.039(3) -0.004(2) -0.005(2) -0.001(2)
O7 0.024(3) 0.035(3) 0.026(3) -0.010(2) 0.004(2) -0.004(2)
O8 0.023(3) 0.033(3) 0.023(3) -0.007(2) 0.003(2) -0.001(2)
N1 0.024(3) 0.017(3) 0.024(3) -0.005(2) 0.007(2) 0.000(2)
N2 0.026(3) 0.018(3) 0.021(3) 0.008(2) 0.011(2) 0.001(2)
F1 0.033(3) 0.059(3) 0.035(3) -0.021(2) 0.012(2) -0.015(2)
F2 0.028(2) 0.053(3) 0.032(3) -0.014(2) 0.012(2) -0.009(2)
C1 0.024(4) 0.021(4) 0.032(4) -0.003(3) 0.004(3) -0.008(3)
C2 0.030(4) 0.028(4) 0.032(4) -0.006(3) 0.010(3) 0.001(3)
C3 0.035(4) 0.017(3) 0.021(4) 0.007(3) -0.002(3) 0.002(3)
C4 0.021(4) 0.027(4) 0.028(4) 0.005(3) 0.009(3) -0.004(3)
C5 0.026(4) 0.022(4) 0.036(4) -0.018(3) 0.013(3) -0.015(3)
C6 0.027(4) 0.034(4) 0.017(4) 0.010(3) 0.007(3) -0.009(3)
C7 0.020(3) 0.018(3) 0.024(4) 0.000(3) 0.002(3) -0.006(3)
C8 0.026(4) 0.014(3) 0.025(4) 0.000(3) 0.010(3) -0.008(3)
C9 0.011(3) 0.028(4) 0.031(4) -0.002(3) 0.009(3) 0.000(3)
C10 0.027(4) 0.038(4) 0.021(4) -0.006(3) -0.001(3) 0.000(3)
C11 0.017(4) 0.038(4) 0.028(4) -0.005(3) 0.004(3) -0.008(3)
C12 0.028(4) 0.031(4) 0.026(4) -0.005(3) 0.008(3) -0.005(3)
C13 0.023(4) 0.034(4) 0.025(4) -0.013(3) 0.009(3) -0.010(3)
C14 0.016(4) 0.040(4) 0.026(4) -0.005(3) 0.003(3) 0.004(3)
C15 0.024(4) 0.019(4) 0.045(5) -0.005(3) 0.000(4) 0.004(3)
C16 0.014(3) 0.017(3) 0.035(4) -0.004(3) -0.009(3) 0.000(3)
C17 0.034(4) 0.033(4) 0.026(4) -0.003(3) 0.008(3) -0.009(3)
C18 0.040(5) 0.039(5) 0.032(4) -0.010(4) 0.007(4) -0.009(4)
C19 0.013(3) 0.041(4) 0.023(4) -0.001(3) 0.006(3) 0.000(3)
C20 0.028(4) 0.030(4) 0.027(4) -0.017(3) 0.015(3) -0.006(3)
C21 0.029(4) 0.036(4) 0.024(4) -0.009(3) 0.017(3) 0.002(3)
C22 0.026(4) 0.039(4) 0.031(4) -0.009(3) 0.008(3) -0.009(3)
C23 0.040(5) 0.064(6) 0.025(4) -0.015(4) 0.016(4) -0.027(4)
C24 0.031(5) 0.072(6) 0.024(4) -0.014(4) 0.011(3) -0.015(4)
C25 0.036(5) 0.033(4) 0.023(4) -0.003(3) 0.009(3) -0.007(3)
C26 0.033(4) 0.035(4) 0.025(4) -0.006(3) 0.009(3) -0.007(3)
C27 0.022(4) 0.040(4) 0.028(4) -0.004(3) -0.002(3) 0.002(3)
C28 0.022(4) 0.045(5) 0.027(4) -0.014(3) 0.004(3) -0.002(3)
C29 0.030(4) 0.042(5) 0.029(4) -0.013(3) -0.002(3) -0.008(3)
C30 0.025(4) 0.048(5) 0.025(4) -0.008(3) 0.003(3) -0.021(3)
C31 0.030(4) 0.024(4) 0.026(4) -0.008(3) 0.009(3) -0.005(3)
C32 0.025(4) 0.023(4) 0.023(4) -0.001(3) 0.007(3) -0.006(3)

loop_
_atom_type_symbol
_atom_type_description
_atom_type_scat_dispersion_real
_atom_type_scat_dispersion_imag
_atom_type_scat_source
C C 0.0033 0.0016 'International Tables Vol C Tables 4.2.6.8 and 6.1.1.4'
H H 0.0000 0.0000 'International Tables Vol C Tables 4.2.6.8 and 6.1.1.4'
N N 0.0061 0.0033 'International Tables Vol C Tables 4.2.6.8 and 6.1.1.4'
O O 0.0106 0.0060 'International Tables Vol C Tables 4.2.6.8 and 6.1.1.4'
F F 0.0171 0.0103 'International Tables Vol C Tables 4.2.6.8 and 6.1.1.4'
Zn Zn 0.2839 1.4301 'International Tables Vol C Tables 4.2.6.8 and 6.1.1.4'

loop_
_geom_angle_atom_site_label_1
_geom_angle_atom_site_label_2
_geom_angle_atom_site_label_3
_geom_angle
_geom_angle_site_symmetry_1
_geom_angle_site_symmetry_3
O4 Zn1 O5 93.5(2) 1_545 .
O4 Zn1 O1 160.1(2) 1_545 .
O5 Zn1 O1 89.4(2) . .
O4 Zn1 N2 99.5(2) 1_545 1_456
O5 Zn1 N2 114.7(2) . 1_456
O1 Zn1 N2 97.2(2) . 1_456
O4 Zn1 O8 85.8(2) 1_545 1_455
O5 Zn1 O8 157.82(19) . 1_455
O1 Zn1 O8 84.1(2) . 1_455
N2 Zn1 O8 87.2(2) 1_456 1_455
O4 Zn1 Zn2 82.07(14) 1_545 .
O5 Zn1 Zn2 97.58(14) . .
O1 Zn1 Zn2 78.05(14) . .
N2 Zn1 Zn2 147.39(18) 1_456 .
O8 Zn1 Zn2 60.35(13) 1_455 .
O2 Zn2 O7 93.2(2) . 1_455
O2 Zn2 N1 102.1(2) . .
O7 Zn2 N1 111.5(2) 1_455 .
O2 Zn2 O3 158.6(2) . 1_545
O7 Zn2 O3 88.6(2) 1_455 1_545
N1 Zn2 O3 97.0(2) . 1_545
O2 Zn2 O6 85.7(2) . .
O7 Zn2 O6 159.3(2) 1_455 .
N1 Zn2 O6 88.9(2) . .
O3 Zn2 O6 85.2(2) 1_545 .
O2 Zn2 Zn1 81.27(14) . .
O7 Zn2 Zn1 98.30(14) 1_455 .
N1 Zn2 Zn1 149.62(17) . .
O3 Zn2 Zn1 77.39(14) 1_545 .
O6 Zn2 Zn1 61.03(14) . .
C7 O1 Zn1 128.5(5) . .
C7 O2 Zn2 125.6(4) . .
C8 O3 Zn2 129.5(4) . 1_565
C8 O4 Zn1 125.4(4) . 1_565
C15 O5 Zn1 105.6(5) . .
C15 O6 Zn2 149.9(5) . .
C16 O7 Zn2 105.0(4) . 1_655
C16 O8 Zn1 151.7(5) . 1_655
C21 N1 C17 117.6(6) . .
C21 N1 Zn2 120.7(5) . .
C17 N1 Zn2 120.4(5) . .
C31 N2 C30 117.5(6) . .
C31 N2 Zn1 119.5(5) . 1_654
C30 N2 Zn1 121.0(5) . 1_654
C2 C1 C6 119.3(7) . .
C2 C1 C7 120.4(7) . .
C6 C1 C7 120.3(6) . .
C1 C2 C3 120.8(7) . .
C4 C3 C2 119.5(7) . .
C3 C4 C5 119.4(7) . .
C3 C4 C8 121.5(6) . .
C5 C4 C8 119.1(6) . .
C6 C5 C4 119.6(6) . .
C5 C6 C1 121.3(6) . .
O2 C7 O1 126.6(6) . .
O2 C7 C1 117.1(6) . .
O1 C7 C1 116.4(6) . .
O4 C8 O3 125.6(6) . .
O4 C8 C4 118.8(6) . .
O3 C8 C4 115.5(6) . .
C14 C9 C10 119.2(6) . .
C14 C9 C15 122.5(7) . .
C10 C9 C15 118.4(7) . .
C11 C10 C9 120.2(7) . .
C10 C11 C12 118.9(7) . .
C13 C12 C11 120.4(7) . .
C13 C12 C16 120.2(7) . .
C11 C12 C16 119.4(6) . .
C12 C13 C14 120.4(7) . .
C9 C14 C13 120.9(7) . .
O6 C15 O5 124.6(7) . .
O6 C15 C9 118.2(7) . .
O5 C15 C9 117.3(7) . .
O8 C16 O7 124.3(6) . .
O8 C16 C12 117.2(7) . .
O7 C16 C12 118.5(6) . .
N1 C17 C18 123.1(7) . .
C17 C18 C19 118.8(7) . .
C18 C19 C20 118.2(6) . .
C18 C19 C22 121.1(7) . .
C20 C19 C22 120.6(7) . .
C21 C20 C19 118.9(7) . .
N1 C21 C20 123.4(7) . .
C27 C22 C23 116.9(7) . .
C27 C22 C19 123.0(7) . .
C23 C22 C19 120.1(7) . .
C24 C23 C22 121.0(8) . .
C23 C24 C25 121.3(8) . .
C26 C25 C24 116.5(7) . .
C26 C25 C28 122.1(7) . .
C24 C25 C28 121.4(7) . .
F1 C26 C27 119.3(7) . .
F1 C26 C25 119.3(6) . .
C27 C26 C25 121.4(7) . .
F2 C27 C26 117.5(7) . .
F2 C27 C22 119.5(6) . .
C26 C27 C22 123.0(7) . .
C32 C28 C29 117.5(7) . .
C32 C28 C25 123.3(7) . .
C29 C28 C25 119.2(7) . .
C28 C29 C30 119.8(7) . .
N2 C30 C29 122.4(7) . .
N2 C31 C32 123.7(7) . .
C28 C32 C31 119.0(7) . .

loop_
_geom_bond_atom_site_label_1
_geom_bond_atom_site_label_2
_geom_bond_distance
_geom_bond_site_symmetry_2
Zn1 O4 2.031(5) 1_545
Zn1 O5 2.038(5) .
Zn1 O1 2.047(5) .
Zn1 N2 2.048(6) 1_456
Zn1 O8 2.161(5) 1_455
Zn1 Zn2 3.0042(13) .
Zn2 O2 2.019(5) .
Zn2 O7 2.044(5) 1_455
Zn2 N1 2.054(6) .
Zn2 O3 2.056(5) 1_545
Zn2 O6 2.134(5) .
O1 C7 1.272(8) .
O2 C7 1.273(8) .
O3 C8 1.297(8) .
O3 Zn2 2.056(5) 1_565
O4 C8 1.262(8) .
O4 Zn1 2.031(5) 1_565
O5 C15 1.282(9) .
O6 C15 1.255(9) .
O7 C16 1.296(9) .
O7 Zn2 2.044(5) 1_655
O8 C16 1.232(8) .
O8 Zn1 2.161(5) 1_655
N1 C21 1.339(9) .
N1 C17 1.354(9) .
N2 C31 1.323(9) .
N2 C30 1.357(9) .
N2 Zn1 2.048(6) 1_654
F1 C26 1.346(9) .
F2 C27 1.370(9) .
C1 C2 1.384(10) .
C1 C6 1.401(10) .
C1 C7 1.500(9) .
C2 C3 1.415(10) .
C3 C4 1.403(10) .
C4 C5 1.418(10) .
C4 C8 1.480(10) .
C5 C6 1.388(10) .
C9 C14 1.392(10) .
C9 C10 1.440(10) .
C9 C15 1.510(10) .
C10 C11 1.402(10) .
C11 C12 1.426(10) .
C12 C13 1.397(10) .
C12 C16 1.497(9) .
C13 C14 1.392(9) .
C17 C18 1.386(10) .
C18 C19 1.392(11) .
C19 C20 1.407(10) .
C19 C22 1.493(9) .
C20 C21 1.380(9) .
C22 C27 1.402(11) .
C22 C23 1.413(11) .
C23 C24 1.409(10) .
C24 C25 1.427(11) .
C25 C26 1.417(11) .
C25 C28 1.479(10) .
C26 C27 1.378(10) .
C28 C32 1.387(10) .
C28 C29 1.399(11) .
C29 C30 1.395(10) .
C31 C32 1.410(9) .

loop_
_platon_squeeze_void_nr
_platon_squeeze_void_average_x
_platon_squeeze_void_average_y
_platon_squeeze_void_average_z
_platon_squeeze_void_volume
_platon_squeeze_void_count_electrons
_platon_squeeze_void_content
1 -0.040 0.500 0.512 431 92 ' '
2 0.500 1.000 0.000 59 13 ' '
